data_2243576
loop_
_publ_author_name
'Hall, Charlie L.'
'Hamilton, Victoria'
'Potticary, Jason'
'Cremeens, Matthew E.'
'Pridmore, Natalie E.'
'Sparkes, Hazel A.'
'D'ambruoso, Gemma D.'
'Warren, Stephen D.'
'Matsumoto, Masaomi'
'Hall, Simon R.'

_publ_section_title
;
 Crystal structures of three functionalized chalcones:
 4'-dimethylamino-3-nitrochalcone, 3-dimethylamino-3'-nitrochalcone and
 3'-nitrochalcone
;
_journal_coeditor_code DX2030
_journal_issue 10
_journal_name_full 'Acta Crystallographica Section E'
_journal_page_first 1599
_journal_page_last 1604
_journal_paper_doi 10.1107/S2056989020011858
_journal_volume 76
_journal_year 2020
_chemical_formula_moiety 'C17 H16 N2 O3'
_chemical_formula_sum 'C17 H16 N2 O3'
_chemical_formula_weight 296.32
_chemical_name_common 3'-Nitro,4-dimethylaminochalcone
_chemical_name_systematic
;
3-[3-(Dimethylamino)phenyl]-1-(3-nitrophenyl)prop-2-en-1-one
;
_space_group_crystal_system monoclinic
_space_group_IT_number 14
_space_group_name_Hall '-P 2yn'
_space_group_name_H-M_alt 'P 1 21/n 1'
_atom_sites_solution_hydrogens geom
_atom_sites_solution_primary iterative
_atom_sites_solution_secondary difmap
_cell_angle_alpha 90
_cell_angle_beta 100.668(3)
_cell_angle_gamma 90
_cell_formula_units_Z 4
_cell_length_a 7.7552(4)
_cell_length_b 15.6998(7)
_cell_length_c 12.0525(7)
_cell_measurement_reflns_used 1681
_cell_measurement_temperature 200
_cell_measurement_theta_max 24.03
_cell_measurement_theta_min 2.59
_cell_volume 1442.09(13)
_computing_cell_refinement
;
SAINT (Bruker, 2016)
;
_computing_data_collection
;
APEX2 (Bruker, 2016)
;
_computing_data_reduction
;
SAINT (Bruker, 2016)
;
_computing_molecular_graphics
;
<i>OLEX2</i> (Dolomanov et al., 2009) and Mercury (Macrae et
al., 2020)
;
_computing_publication_material
;
<i>OLEX2</i> (Dolomanov et al., 2009)
;
_computing_structure_refinement
;
ShelXL (Sheldrick, 2015)
;
_computing_structure_solution
;
Superflip (Palatinus & Chapuis, 2007; Palatinus & van der Lee,
2008;
Palatinus et al., 2012)
;
_diffrn_ambient_temperature 200.01
_diffrn_detector 'Bruker area detector'
_diffrn_measured_fraction_theta_full 1.000
_diffrn_measured_fraction_theta_max 1.000
_diffrn_measurement_device 'Bruker APEXII Kappa CCD area detector'
_diffrn_measurement_device_type 'Bruker APEXII Kappa CCD area detector'
_diffrn_measurement_method '\f and \w scans'
_diffrn_radiation_monochromator graphite
_diffrn_radiation_type MoK\a
_diffrn_radiation_wavelength 0.71073
_diffrn_reflns_av_R_equivalents 0.0578
_diffrn_reflns_av_unetI/netI 0.0493
_diffrn_reflns_limit_h_max 9
_diffrn_reflns_limit_h_min -7
_diffrn_reflns_limit_k_max 19
_diffrn_reflns_limit_k_min -19
_diffrn_reflns_limit_l_max 13
_diffrn_reflns_limit_l_min -15
_diffrn_reflns_number 11497
_diffrn_reflns_theta_full 25.242
_diffrn_reflns_theta_max 26.729
_diffrn_reflns_theta_min 2.154
_diffrn_source 'fine-focus sealed tube'
_diffrn_standards_number 0
_exptl_absorpt_coefficient_mu 0.095
_exptl_absorpt_correction_T_max 0.7456
_exptl_absorpt_correction_T_min 0.6285
_exptl_absorpt_correction_type multi-scan
_exptl_absorpt_process_details
;
(SADABS; Bruker, 2016)
;
_exptl_crystal_colour 'clear orange'
_exptl_crystal_density_diffrn 1.365
_exptl_crystal_description block
_exptl_crystal_F_000 624
_exptl_crystal_size_max 0.385
_exptl_crystal_size_mid 0.334
_exptl_crystal_size_min 0.248
_refine_diff_density_max 0.187
_refine_diff_density_min -0.240
_refine_ls_extinction_method none
_refine_ls_goodness_of_fit_ref 1.018
_refine_ls_hydrogen_treatment constr
_refine_ls_matrix_type full
_refine_ls_number_parameters 201
_refine_ls_number_reflns 3056
_refine_ls_number_restraints 0
_refine_ls_restrained_S_all 1.018
_refine_ls_R_factor_all 0.0981
_refine_ls_R_factor_gt 0.0493
_refine_ls_shift/su_max 0.000
_refine_ls_shift/su_mean 0.000
_refine_ls_structure_factor_coef Fsqd
_refine_ls_weighting_details 'w=1/[\s^2^(Fo^2^)+(0.0622P)^2^+0.0748P] where P=(Fo^2^+2Fc^2^)/3'
_refine_ls_weighting_scheme calc
_refine_ls_wR_factor_gt 0.1112
_refine_ls_wR_factor_ref 0.1325
_reflns_number_gt 1882
_reflns_number_total 3056
_reflns_threshold_expression 'I > 2\s(I)'
_cod_data_source_file dx2030sup1.cif
_cod_data_source_block Hm7m
_cod_database_code 2243576
_shelx_space_group_comment
;
The symmetry employed for this shelxl refinement is uniquely defined
by the following loop, which should always be used as a source of
symmetry information in preference to the above space-group names.
They are only intended as comments.
;

loop_
_space_group_symop_operation_xyz
'x, y, z'
'-x+1/2, y+1/2, -z+1/2'
'-x, -y, -z'
'x-1/2, -y-1/2, z-1/2'

loop_
_atom_site_type_symbol
_atom_site_label
_atom_site_fract_x
_atom_site_fract_y
_atom_site_fract_z
_atom_site_U_iso_or_equiv
_atom_site_adp_type
_atom_site_calc_flag
_atom_site_occupancy
_atom_site_disorder_assembly
_atom_site_disorder_group
C C1 0.3894(3) 0.47781(12) 0.36738(19) 0.0361(5) Uani d 1 . .
N N1 0.7377(2) 0.69758(11) 0.21902(15) 0.0364(4) Uani d 1 . .
O O1 0.2877(2) 0.53451(9) 0.38190(16) 0.0554(5) Uani d 1 . .
C C2 0.3564(3) 0.38878(12) 0.39197(18) 0.0356(5) Uani d 1 . .
H H2 0.427006 0.345535 0.367975 0.043 Uiso calc 1 . .
N N2 -0.1631(2) 0.18000(10) 0.60898(17) 0.0411(5) Uani d 1 . .
O O2 0.62970(19) 0.74937(9) 0.23772(14) 0.0445(4) Uani d 1 . .
C C3 0.2296(3) 0.36699(12) 0.44729(18) 0.0343(5) Uani d 1 . .
H H3 0.162525 0.412295 0.469835 0.041 Uiso calc 1 . .
O O3 0.8619(2) 0.71586(10) 0.17312(14) 0.0518(5) Uani d 1 . .
C C4 0.5534(3) 0.50134(12) 0.32408(18) 0.0316(5) Uani d 1 . .
C C5 0.5701(3) 0.58465(12) 0.28981(17) 0.0315(5) Uani d 1 . .
H H5 0.478821 0.624712 0.291478 0.038 Uiso calc 1 . .
C C6 0.7212(3) 0.60857(12) 0.25325(18) 0.0320(5) Uani d 1 . .
C C7 0.8569(3) 0.55285(13) 0.24965(19) 0.0388(6) Uani d 1 . .
H H7 0.960216 0.571074 0.224810 0.047 Uiso calc 1 . .
C C8 0.8390(3) 0.47026(13) 0.2829(2) 0.0431(6) Uani d 1 . .
H H8 0.930866 0.430648 0.280479 0.052 Uiso calc 1 . .
C C9 0.6885(3) 0.44375(13) 0.32009(19) 0.0386(5) Uani d 1 . .
H H9 0.677876 0.386332 0.342771 0.046 Uiso calc 1 . .
C C10 0.1823(3) 0.28126(12) 0.47704(18) 0.0311(5) Uani d 1 . .
C C11 0.0358(2) 0.27097(12) 0.52753(17) 0.0315(5) Uani d 1 . .
H H11 -0.028145 0.319845 0.542776 0.038 Uiso calc 1 . .
C C12 -0.0194(3) 0.19012(12) 0.55642(18) 0.0326(5) Uani d 1 . .
C C13 0.0783(3) 0.12007(13) 0.5326(2) 0.0406(6) Uani d 1 . .
H H13 0.044151 0.064351 0.550403 0.049 Uiso calc 1 . .
C C14 0.2239(3) 0.13081(13) 0.4835(2) 0.0441(6) Uani d 1 . .
H H14 0.289136 0.082183 0.468976 0.053 Uiso calc 1 . .
C C15 0.2770(3) 0.21003(13) 0.4552(2) 0.0395(6) Uani d 1 . .
H H15 0.377263 0.216077 0.421012 0.047 Uiso calc 1 . .
C C16 -0.2649(3) 0.25448(14) 0.6266(2) 0.0482(6) Uani d 1 . .
H H16A -0.187783 0.297063 0.669840 0.072 Uiso calc 1 . .
H H16B -0.356654 0.238239 0.668615 0.072 Uiso calc 1 . .
H H16C -0.319124 0.278526 0.553447 0.072 Uiso calc 1 . .
C C17 -0.2612(3) 0.10108(14) 0.5915(2) 0.0464(6) Uani d 1 . .
H H17A -0.304660 0.092786 0.510518 0.070 Uiso calc 1 . .
H H17B -0.360675 0.103638 0.631031 0.070 Uiso calc 1 . .
H H17C -0.184628 0.053444 0.620960 0.070 Uiso calc 1 . .

loop_
_atom_site_aniso_label
_atom_site_aniso_U_11
_atom_site_aniso_U_22
_atom_site_aniso_U_33
_atom_site_aniso_U_12
_atom_site_aniso_U_13
_atom_site_aniso_U_23
C1 0.0362(12) 0.0342(12) 0.0402(14) -0.0013(9) 0.0131(11) -0.0013(9)
N1 0.0346(10) 0.0413(10) 0.0350(12) -0.0075(8) 0.0110(9) 0.0033(8)
O1 0.0486(10) 0.0365(9) 0.0918(15) 0.0039(7) 0.0405(10) 0.0111(8)
C2 0.0374(12) 0.0329(11) 0.0389(14) -0.0031(9) 0.0133(11) -0.0015(9)
N2 0.0430(11) 0.0332(10) 0.0531(13) -0.0082(8) 0.0248(10) -0.0013(9)
O2 0.0434(9) 0.0373(9) 0.0564(12) 0.0024(7) 0.0188(8) 0.0063(7)
C3 0.0348(11) 0.0319(11) 0.0382(14) -0.0029(8) 0.0115(10) -0.0020(9)
O3 0.0476(10) 0.0526(10) 0.0637(13) -0.0116(7) 0.0324(9) 0.0073(8)
C4 0.0325(11) 0.0301(11) 0.0340(13) -0.0026(8) 0.0111(10) -0.0020(9)
C5 0.0298(11) 0.0327(11) 0.0338(13) -0.0015(8) 0.0108(10) -0.0014(9)
C6 0.0330(11) 0.0335(11) 0.0310(12) -0.0053(9) 0.0096(10) -0.0002(9)
C7 0.0328(11) 0.0441(13) 0.0434(15) -0.0037(9) 0.0175(11) -0.0006(10)
C8 0.0353(12) 0.0400(13) 0.0578(17) 0.0046(9) 0.0189(12) -0.0017(11)
C9 0.0411(12) 0.0322(12) 0.0455(15) 0.0002(9) 0.0159(11) 0.0003(10)
C10 0.0306(10) 0.0314(11) 0.0322(13) -0.0052(8) 0.0077(10) -0.0016(9)
C11 0.0319(11) 0.0306(11) 0.0330(13) 0.0008(8) 0.0090(10) -0.0029(9)
C12 0.0351(11) 0.0329(11) 0.0308(13) -0.0049(9) 0.0084(10) -0.0017(9)
C13 0.0452(13) 0.0274(11) 0.0513(16) -0.0060(9) 0.0145(12) -0.0011(10)
C14 0.0441(13) 0.0310(11) 0.0615(17) 0.0015(9) 0.0211(13) -0.0060(11)
C15 0.0371(12) 0.0376(12) 0.0481(15) -0.0031(9) 0.0191(11) -0.0037(10)
C16 0.0449(13) 0.0449(14) 0.0622(18) -0.0052(10) 0.0292(13) -0.0033(11)
C17 0.0441(13) 0.0441(13) 0.0537(17) -0.0120(10) 0.0160(12) 0.0068(11)

loop_
_atom_type_symbol
_atom_type_description
_atom_type_scat_dispersion_real
_atom_type_scat_dispersion_imag
_atom_type_scat_source
C C 0.0033 0.0016 'International Tables Vol C Tables 4.2.6.8 and 6.1.1.4'
H H 0.0000 0.0000 'International Tables Vol C Tables 4.2.6.8 and 6.1.1.4'
N N 0.0061 0.0033 'International Tables Vol C Tables 4.2.6.8 and 6.1.1.4'
O O 0.0106 0.0060 'International Tables Vol C Tables 4.2.6.8 and 6.1.1.4'

loop_
_geom_angle_atom_site_label_1
_geom_angle_atom_site_label_2
_geom_angle_atom_site_label_3
_geom_angle_site_symmetry_1
_geom_angle_site_symmetry_3
_geom_angle
_geom_angle_publ_flag
O1 C1 C2 . . 121.68(18) ?
O1 C1 C4 . . 118.63(18) ?
C2 C1 C4 . . 119.69(17) ?
O2 N1 O3 . . 123.37(17) ?
O2 N1 C6 . . 118.95(15) ?
O3 N1 C6 . . 117.68(16) ?
C1 C2 H2 . . 119.3 ?
C3 C2 C1 . . 121.38(18) ?
C3 C2 H2 . . 119.3 ?
C12 N2 C16 . . 118.67(16) ?
C12 N2 C17 . . 118.37(16) ?
C16 N2 C17 . . 115.23(17) ?
C2 C3 H3 . . 116.4 ?
C2 C3 C10 . . 127.12(18) ?
C10 C3 H3 . . 116.4 ?
C5 C4 C1 . . 117.81(16) ?
C5 C4 C9 . . 119.36(17) ?
C9 C4 C1 . . 122.81(18) ?
C4 C5 H5 . . 120.5 ?
C6 C5 C4 . . 119.01(17) ?
C6 C5 H5 . . 120.5 ?
C5 C6 N1 . . 118.21(17) ?
C7 C6 N1 . . 119.26(17) ?
C7 C6 C5 . . 122.52(19) ?
C6 C7 H7 . . 120.9 ?
C8 C7 C6 . . 118.21(17) ?
C8 C7 H7 . . 120.9 ?
C7 C8 H8 . . 119.5 ?
C7 C8 C9 . . 120.91(18) ?
C9 C8 H8 . . 119.5 ?
C4 C9 H9 . . 120.0 ?
C8 C9 C4 . . 119.98(19) ?
C8 C9 H9 . . 120.0 ?
C11 C10 C3 . . 118.49(16) ?
C15 C10 C3 . . 122.07(17) ?
C15 C10 C11 . . 119.43(17) ?
C10 C11 H11 . . 119.2 ?
C10 C11 C12 . . 121.59(17) ?
C12 C11 H11 . . 119.2 ?
N2 C12 C11 . . 121.59(17) ?
N2 C12 C13 . . 121.05(17) ?
C13 C12 C11 . . 117.34(18) ?
C12 C13 H13 . . 119.6 ?
C14 C13 C12 . . 120.73(18) ?
C14 C13 H13 . . 119.6 ?
C13 C14 H14 . . 119.2 ?
C15 C14 C13 . . 121.64(18) ?
C15 C14 H14 . . 119.2 ?
C10 C15 H15 . . 120.4 ?
C14 C15 C10 . . 119.26(18) ?
C14 C15 H15 . . 120.4 ?
N2 C16 H16A . . 109.5 ?
N2 C16 H16B . . 109.5 ?
N2 C16 H16C . . 109.5 ?
H16A C16 H16B . . 109.5 ?
H16A C16 H16C . . 109.5 ?
H16B C16 H16C . . 109.5 ?
N2 C17 H17A . . 109.5 ?
N2 C17 H17B . . 109.5 ?
N2 C17 H17C . . 109.5 ?
H17A C17 H17B . . 109.5 ?
H17A C17 H17C . . 109.5 ?
H17B C17 H17C . . 109.5 ?

loop_
_geom_bond_atom_site_label_1
_geom_bond_atom_site_label_2
_geom_bond_site_symmetry_2
_geom_bond_distance
_geom_bond_publ_flag
C1 O1 . 1.223(2) ?
C1 C2 . 1.461(3) ?
C1 C4 . 1.507(3) ?
N1 O2 . 1.218(2) ?
N1 O3 . 1.2303(19) ?
N1 C6 . 1.469(3) ?
C2 H2 . 0.9500 ?
C2 C3 . 1.331(3) ?
N2 C12 . 1.389(2) ?
N2 C16 . 1.448(3) ?
N2 C17 . 1.449(3) ?
C3 H3 . 0.9500 ?
C3 C10 . 1.457(3) ?
C4 C5 . 1.385(3) ?
C4 C9 . 1.392(3) ?
C5 H5 . 0.9500 ?
C5 C6 . 1.378(2) ?
C6 C7 . 1.376(3) ?
C7 H7 . 0.9500 ?
C7 C8 . 1.372(3) ?
C8 H8 . 0.9500 ?
C8 C9 . 1.389(3) ?
C9 H9 . 0.9500 ?
C10 C11 . 1.394(2) ?
C10 C15 . 1.389(3) ?
C11 H11 . 0.9500 ?
C11 C12 . 1.404(3) ?
C12 C13 . 1.395(3) ?
C13 H13 . 0.9500 ?
C13 C14 . 1.378(3) ?
C14 H14 . 0.9500 ?
C14 C15 . 1.373(3) ?
C15 H15 . 0.9500 ?
C16 H16A . 0.9800 ?
C16 H16B . 0.9800 ?
C16 H16C . 0.9800 ?
C17 H17A . 0.9800 ?
C17 H17B . 0.9800 ?
C17 H17C . 0.9800 ?

loop_
_geom_hbond_atom_site_label_D
_geom_hbond_atom_site_label_H
_geom_hbond_atom_site_label_A
_geom_hbond_site_symmetry_A
_geom_hbond_distance_DH
_geom_hbond_distance_HA
_geom_hbond_distance_DA
_geom_hbond_angle_DHA
_geom_hbond_publ_flag
C15 H15 O3 2_645 0.95 2.50 3.442(2) 174.1 yes
C16 H16B O2 3_566 0.98 2.58 3.520(2) 159.7 yes

loop_
_geom_torsion_atom_site_label_1
_geom_torsion_atom_site_label_2
_geom_torsion_atom_site_label_3
_geom_torsion_atom_site_label_4
_geom_torsion_site_symmetry_1
_geom_torsion_site_symmetry_2
_geom_torsion_site_symmetry_3
_geom_torsion_site_symmetry_4
_geom_torsion
_geom_torsion_publ_flag
C1 C2 C3 C10 . . . . 179.8(2) ?
C1 C4 C5 C6 . . . . 177.95(19) ?
C1 C4 C9 C8 . . . . -177.7(2) ?
N1 C6 C7 C8 . . . . 179.5(2) ?
O1 C1 C2 C3 . . . . -10.6(4) ?
O1 C1 C4 C5 . . . . -7.7(3) ?
O1 C1 C4 C9 . . . . 170.6(2) ?
C2 C1 C4 C5 . . . . 172.9(2) ?
C2 C1 C4 C9 . . . . -8.8(3) ?
C2 C3 C10 C11 . . . . -175.0(2) ?
C2 C3 C10 C15 . . . . 4.1(4) ?
N2 C12 C13 C14 . . . . -178.0(2) ?
O2 N1 C6 C5 . . . . 9.5(3) ?
O2 N1 C6 C7 . . . . -169.4(2) ?
C3 C10 C11 C12 . . . . 178.7(2) ?
C3 C10 C15 C14 . . . . -178.9(2) ?
O3 N1 C6 C5 . . . . -170.91(19) ?
O3 N1 C6 C7 . . . . 10.2(3) ?
C4 C1 C2 C3 . . . . 168.8(2) ?
C4 C5 C6 N1 . . . . -179.00(19) ?
C4 C5 C6 C7 . . . . -0.2(3) ?
C5 C4 C9 C8 . . . . 0.6(3) ?
C5 C6 C7 C8 . . . . 0.6(3) ?
C6 C7 C8 C9 . . . . -0.5(4) ?
C7 C8 C9 C4 . . . . -0.1(4) ?
C9 C4 C5 C6 . . . . -0.4(3) ?
C10 C11 C12 N2 . . . . 178.6(2) ?
C10 C11 C12 C13 . . . . 0.0(3) ?
C11 C10 C15 C14 . . . . 0.2(3) ?
C11 C12 C13 C14 . . . . 0.5(3) ?
C12 C13 C14 C15 . . . . -0.8(4) ?
C13 C14 C15 C10 . . . . 0.4(4) ?
C15 C10 C11 C12 . . . . -0.4(3) ?
C16 N2 C12 C11 . . . . 4.5(3) ?
C16 N2 C12 C13 . . . . -177.0(2) ?
C17 N2 C12 C11 . . . . 152.4(2) ?
C17 N2 C12 C13 . . . . -29.1(3) ?

_cod_database_fobs_code 2243576
